data_7222611
loop_
_publ_author_name
'Hoch, C.'
'Roehr, C.'

_publ_section_title
;
 Alkalimetall-Oxosilicate A6 (Si3 O9) und A6 (Si2 O7) (A= Rb, Cs):
 Darstellung und Kristallstruktur
;
_journal_name_full
;
Zeitschrift fuer Naturforschung, Teil B. Anorganische Chemie, Organische 
Chemie (42,1987-)
;
_journal_page_first 423
_journal_page_last 430
_journal_volume 56
_journal_year 2001
_chemical_formula_sum 'Cs6 O7 Si2'
_chemical_name_systematic 'Cs6 (Si2 O7)'
_space_group_IT_number 14
_symmetry_space_group_name_Hall '-P 2ybc'
_symmetry_space_group_name_H-M 'P 1 21/c 1'
_cell_angle_alpha 90
_cell_angle_beta 126.22
_cell_angle_gamma 90
_cell_formula_units_Z 2
_cell_length_a 7.1139
_cell_length_b 9.521
_cell_length_c 11.927
_cell_volume 651.723
_citation_journal_id_ASTM ZNBSEN
_cod_data_source_file Hoch_ZNBSEN_2001_70.cif
_cod_data_source_block Cs6O7Si2
_cod_original_cell_volume 651.7225
_cod_database_code 7222611

loop_
_symmetry_equiv_pos_as_xyz
x,y,z
-x,y+1/2,-z+1/2
-x,-y,-z
x,-y-1/2,z-1/2

loop_
_atom_site_label
_atom_site_type_symbol
_atom_site_fract_x
_atom_site_fract_y
_atom_site_fract_z
_atom_site_occupancy
_atom_site_U_iso_or_equiv
O1 O-2 0 0 0 1 0.0
Cs2 Cs+1 0.2938 0.47523 0.04462 1 0.0
Si1 Si+4 0.1571 0.1273 0.1188 1 0.0
O2 O-2 0.222 0.0735 0.2647 1 0.0
Cs1 Cs+1 0.1198 0.77152 0.22838 1 0.0
Cs3 Cs+1 0.5069 0.35458 0.40054 1 0.0
O3 O-2 0.391 0.152 0.1252 1 0.0
O4 O-2 0.005 0.7675 0.4371 1 0.0
